data_9014998
loop_
_publ_author_name
'Perchiazzi, N.'

_publ_section_title
;
 Crystal structure determination and Rietveld refinement of rosasite
 and mcguinnessite
;
_journal_name_full 'Zeitschrift fur Kristallographie Supplement'
_journal_page_first 505
_journal_page_last 510
_journal_volume 23
_journal_year 2006
_chemical_compound_source 'Red Mountain, California, USA'
_chemical_formula_sum 'C H2 Cu0.94 Mg1.06 O5'
_chemical_name_mineral Mcguinnessite
_space_group_IT_number 14
_symmetry_space_group_name_Hall '-P 2yab'
_symmetry_space_group_name_H-M 'P 1 21/a 1'
_cell_angle_alpha 90
_cell_angle_beta 111.233
_cell_angle_gamma 90
_cell_formula_units_Z 4
_cell_length_a 12.9181
_cell_length_b 9.3923
_cell_length_c 3.1622
_cell_volume 357.626
_database_code_amcsd 0011133
_exptl_crystal_density_diffrn 3.334
_cod_original_formula_sum '(Cu.94 Mg1.06) C O5 H2'
_cod_database_code 9014998

loop_
_space_group_symop_operation_xyz
x,y,z
1/2+x,1/2-y,z
1/2-x,1/2+y,-z
-x,-y,-z

loop_
_atom_site_label
_atom_site_fract_x
_atom_site_fract_y
_atom_site_fract_z
_atom_site_occupancy
_atom_site_U_iso_or_equiv
_atom_site_type_symbol
_atom_site_attached_hydrogens
Cu1 0.21170 -0.00430 0.44600 0.79000 0.01470 Cu 0
Mg1 0.21170 -0.00430 0.44600 0.21000 0.01470 Mg 0
Mg2 0.39200 0.22830 0.17900 0.85000 0.01960 Mg 0
Cu2 0.39200 0.22830 0.17900 0.15000 0.01960 Cu 0
C 0.13740 0.27050 0.66140 1.00000 0.08300 C 0
O1 0.13110 0.13600 0.72400 1.00000 0.04200 O 0
O2 0.22890 0.33610 0.87080 1.00000 0.02700 O 0
O3 0.04770 0.34310 0.49000 1.00000 0.03300 O 0
O-H4 0.35180 0.09070 0.61400 1.00000 0.03300 O 1
O-H5 0.42350 0.37690 -0.25700 1.00000 0.01200 O 1

loop_
_cod_changelog_entry_id
_cod_changelog_entry_author
_cod_changelog_entry_date
_cod_changelog_entry_text
1
;cod-tools version 3.8.0
Id: cif_guess_AMCSD_atom_types 9574 2023-05-10 09:00:05Z saulius
;
2023-05-10T18:55:43+03:00
;Derived atom types and hydrogen counts
from atom names that follow the AMCSD naming convention
(Wat == water, O-H == hydroxyl).
;

loop_
_cod_related_entry_id
_cod_related_entry_database
_cod_related_entry_code
1 AMCSD 0011133
